data_4341191
loop_
_publ_author_name
'Cowan, Matthew G.'
'Miller, Reece G.'
'Southon, Peter D.'
'Price, Jason R.'
'Yazaydin, Ozgur'
'Lane, Joseph R.'
'Kepert, Cameron J.'
'Brooker, Sally'

_publ_section_title
;
 Selective Gas Adsorption in a Pair of Robust Isostructural MOFs Differing
 in Framework Charge and Anion Loading
;
_journal_name_full 'Inorganic Chemistry'
_journal_page_first 141002075607002
_journal_paper_doi 10.1021/ic501876m
_journal_year 2014
_chemical_formula_sum 'C20 H12 Ag B2 Co F8 N10 O4'
_chemical_formula_weight 796.82
_chemical_name_systematic
; 
 ? 
;
_space_group_IT_number 63
_symmetry_cell_setting orthorhombic
_symmetry_space_group_name_Hall '-C 2c 2'
_symmetry_space_group_name_H-M 'C m c m'
_atom_sites_solution_hydrogens geom
_atom_sites_solution_primary direct
_atom_sites_solution_secondary difmap
_audit_creation_method SHELXL-97
_cell_angle_alpha 90.00
_cell_angle_beta 90.00
_cell_angle_gamma 90.00
_cell_formula_units_Z 4
_cell_length_a 13.6516(2)
_cell_length_b 13.98500(10)
_cell_length_c 13.75720(10)
_cell_measurement_temperature 100(2)
_cell_volume 2626.49(5)
_computing_structure_refinement 'SHELXL-97 (Sheldrick, 1997)'
_computing_structure_solution 'SHELXS-97 (Sheldrick, 1990)'
_diffrn_ambient_temperature 100(2)
_diffrn_measured_fraction_theta_full 0.978
_diffrn_measured_fraction_theta_max 0.978
_diffrn_radiation_monochromator graphite
_diffrn_radiation_source 'fine-focus sealed tube'
_diffrn_radiation_type MoK\a
_diffrn_radiation_wavelength 0.71073
_diffrn_reflns_av_R_equivalents 0.0317
_diffrn_reflns_av_sigmaI/netI 0.0096
_diffrn_reflns_limit_h_max 20
_diffrn_reflns_limit_h_min -20
_diffrn_reflns_limit_k_max 21
_diffrn_reflns_limit_k_min -21
_diffrn_reflns_limit_l_max 20
_diffrn_reflns_limit_l_min -20
_diffrn_reflns_number 66832
_diffrn_reflns_theta_full 32.79
_diffrn_reflns_theta_max 32.79
_diffrn_reflns_theta_min 2.91
_exptl_absorpt_coefficient_mu 1.486
_exptl_crystal_density_diffrn 2.015
_exptl_crystal_density_method 'not measured'
_exptl_crystal_F_000 1560
_refine_diff_density_max 2.691
_refine_diff_density_min -1.036
_refine_diff_density_rms 0.139
_refine_ls_extinction_method none
_refine_ls_goodness_of_fit_ref 1.088
_refine_ls_hydrogen_treatment mixed
_refine_ls_matrix_type full
_refine_ls_number_parameters 158
_refine_ls_number_reflns 2558
_refine_ls_number_restraints 21
_refine_ls_restrained_S_all 1.103
_refine_ls_R_factor_all 0.0526
_refine_ls_R_factor_gt 0.0453
_refine_ls_shift/su_max 0.000
_refine_ls_shift/su_mean 0.000
_refine_ls_structure_factor_coef Fsqd
_refine_ls_weighting_details 'calc w=1/[\s^2^(Fo^2^)+(0.0611P)^2^+11.1237P] where P=(Fo^2^+2Fc^2^)/3'
_refine_ls_weighting_scheme calc
_refine_ls_wR_factor_gt 0.1208
_refine_ls_wR_factor_ref 0.1283
_reflns_number_gt 2239
_reflns_number_total 2558
_reflns_threshold_expression >2sigma(I)
_cod_data_source_file ic501876m_si_002.cif
_cod_data_source_block cjk11jp02
_cod_depositor_comments
;
The following automatic conversions were performed:

'_symmetry_cell_setting' value 'Orthorhombic' changed to
'orthorhombic' according to
/home/saulius/struct/COD-crude-data--automatic-downloads/rss-feeds/ACS/lib/dictionaries/cif_core.dic
dictionary named 'cif_core.dic' version 2.4.2 from 2011-04-26.

Automatic conversion script
Id: cif_fix_values 2281 2013-09-26 08:29:07Z andrius 
;
_cod_original_sg_symbol_H-M Cmcm
_cod_database_code 4341191

loop_
_symmetry_equiv_pos_as_xyz
'x, y, z'
'-x, -y, z+1/2'
'-x, y, -z+1/2'
'x, -y, -z'
'x+1/2, y+1/2, z'
'-x+1/2, -y+1/2, z+1/2'
'-x+1/2, y+1/2, -z+1/2'
'x+1/2, -y+1/2, -z'
'-x, -y, -z'
'x, y, -z-1/2'
'x, -y, z-1/2'
'-x, y, z'
'-x+1/2, -y+1/2, -z'
'x+1/2, y+1/2, -z-1/2'
'x+1/2, -y+1/2, z-1/2'
'-x+1/2, y+1/2, z'

loop_
_atom_site_label
_atom_site_type_symbol
_atom_site_fract_x
_atom_site_fract_y
_atom_site_fract_z
_atom_site_U_iso_or_equiv
_atom_site_adp_type
_atom_site_occupancy
_atom_site_symmetry_multiplicity
_atom_site_calc_flag
_atom_site_refinement_flags
_atom_site_disorder_assembly
_atom_site_disorder_group
Co1 Co 0.5000 0.29076(4) 0.7500 0.02201(15) Uani 1 4 d S . .
Ag1 Ag 0.5000 -0.12501(3) 0.7500 0.03277(13) Uani 1 4 d S . .
N1 N 0.3601(3) 0.30607(18) 0.7500 0.0264(6) Uani 1 2 d S . .
C1 C 0.2918(3) 0.2379(2) 0.7500 0.0338(8) Uani 1 2 d S . .
H1 H 0.3106 0.1725 0.7500 0.041 Uiso 1 2 calc SR . .
C2 C 0.1939(4) 0.2622(3) 0.7500 0.0376(8) Uani 1 2 d S . .
H2 H 0.1463 0.2126 0.7500 0.045 Uiso 1 2 calc SR . .
N2 N 0.1637(3) 0.3525(2) 0.7500 0.0335(7) Uani 1 2 d S . .
C3 C 0.2321(3) 0.4206(2) 0.7500 0.0306(7) Uani 1 2 d S . .
H3 H 0.2128 0.4858 0.7500 0.037 Uiso 1 2 calc SR . .
C4 C 0.3310(3) 0.3977(2) 0.7500 0.0261(6) Uani 1 2 d S . .
C5 C 0.4111(3) 0.4714(2) 0.7500 0.0293(7) Uani 1 2 d S . .
O1 O 0.3952(3) 0.5563(2) 0.7500 0.0524(10) Uani 1 2 d S . .
N3 N 0.5000 0.4264(3) 0.7500 0.0240(7) Uani 1 4 d S . .
N10 N 0.5000 0.27432(18) 0.61018(19) 0.0252(6) Uani 1 2 d S . .
C11 C 0.5000 0.3405(2) 0.5409(3) 0.0336(8) Uani 1 2 d S . .
H10 H 0.5000 0.4063 0.5581 0.040 Uiso 1 2 calc SR . .
C12 C 0.5000 0.3140(3) 0.4433(3) 0.0380(9) Uani 1 2 d S . .
H11 H 0.5000 0.3627 0.3951 0.046 Uiso 1 2 calc SR . .
N11 N 0.5000 0.2234(3) 0.4151(2) 0.0392(8) Uani 1 2 d S . .
C13 C 0.5000 0.1574(3) 0.4853(3) 0.0392(10) Uani 1 2 d S . .
H12 H 0.5000 0.0916 0.4679 0.047 Uiso 1 2 calc SR . .
C14 C 0.5000 0.1820(2) 0.5823(2) 0.0288(7) Uani 1 2 d S . .
C15 C 0.5000 0.1100(2) 0.6619(3) 0.0316(8) Uani 1 2 d S . .
O11 O 0.5000 0.02503(19) 0.6469(2) 0.0670(15) Uani 1 2 d S . .
N13 N 0.5000 0.1557(2) 0.7500 0.0251(8) Uani 1 4 d S . .
B1 B 0.7355(7) 0.5564(7) 0.5113(6) 0.065(3) Uani 0.50 1 d PD A -1
F11 F 0.7873(6) 0.5805(4) 0.5946(4) 0.0817(19) Uani 0.50 1 d PD A -1
F12 F 0.7166(5) 0.6410(6) 0.4588(4) 0.100(3) Uani 0.50 1 d PD A -1
F13 F 0.6486(5) 0.5109(5) 0.5410(5) 0.0790(17) Uani 0.50 1 d PD A -1
F14 F 0.7905(6) 0.4908(6) 0.4568(5) 0.103(2) Uani 0.50 1 d PD A -1

loop_
_atom_site_aniso_label
_atom_site_aniso_U_11
_atom_site_aniso_U_22
_atom_site_aniso_U_33
_atom_site_aniso_U_23
_atom_site_aniso_U_13
_atom_site_aniso_U_12
Co1 0.0430(4) 0.0093(2) 0.0137(2) 0.000 0.000 0.000
Ag1 0.0484(3) 0.02374(19) 0.0262(2) 0.000 0.000 0.000
N1 0.0484(17) 0.0116(10) 0.0191(11) 0.000 0.000 0.0002(11)
C1 0.049(2) 0.0140(12) 0.0382(18) 0.000 0.000 -0.0005(13)
C2 0.049(2) 0.0183(14) 0.046(2) 0.000 0.000 -0.0041(14)
N2 0.0453(18) 0.0202(12) 0.0352(16) 0.000 0.000 -0.0010(12)
C3 0.045(2) 0.0156(13) 0.0316(17) 0.000 0.000 0.0015(12)
C4 0.0422(18) 0.0146(11) 0.0216(13) 0.000 0.000 0.0004(12)
C5 0.048(2) 0.0135(12) 0.0268(15) 0.000 0.000 0.0003(12)
O1 0.0538(19) 0.0140(11) 0.089(3) 0.000 0.000 0.0035(12)
N3 0.039(2) 0.0135(14) 0.0195(16) 0.000 0.000 0.000
N10 0.0475(17) 0.0129(10) 0.0151(11) 0.0007(8) 0.000 0.000
C11 0.063(3) 0.0184(13) 0.0198(14) 0.0027(11) 0.000 0.000
C12 0.072(3) 0.0261(16) 0.0156(13) 0.0031(12) 0.000 0.000
N11 0.069(2) 0.0315(15) 0.0168(12) -0.0014(11) 0.000 0.000
C13 0.078(3) 0.0224(15) 0.0175(14) -0.0042(12) 0.000 0.000
C14 0.057(2) 0.0143(12) 0.0154(12) -0.0022(10) 0.000 0.000
C15 0.063(2) 0.0140(12) 0.0176(13) -0.0007(10) 0.000 0.000
O11 0.164(5) 0.0140(11) 0.0232(13) -0.0036(10) 0.000 0.000
N13 0.053(3) 0.0082(13) 0.0139(14) 0.000 0.000 0.000
B1 0.065(6) 0.098(8) 0.032(4) 0.003(4) -0.003(4) -0.004(6)
F11 0.109(5) 0.096(4) 0.040(3) 0.013(3) -0.013(3) -0.032(4)
F12 0.071(4) 0.197(8) 0.031(2) 0.033(3) -0.003(2) -0.004(4)
F13 0.082(4) 0.073(4) 0.082(4) 0.007(3) -0.004(3) -0.015(3)
F14 0.119(6) 0.123(6) 0.068(4) 0.001(5) 0.006(4) 0.037(6)

loop_
_atom_type_symbol
_atom_type_description
_atom_type_scat_dispersion_real
_atom_type_scat_dispersion_imag
_atom_type_scat_source
C C 0.0033 0.0016 'International Tables Vol C Tables 4.2.6.8 and 6.1.1.4'
H H 0.0000 0.0000 'International Tables Vol C Tables 4.2.6.8 and 6.1.1.4'
B B 0.0013 0.0007 'International Tables Vol C Tables 4.2.6.8 and 6.1.1.4'
N N 0.0061 0.0033 'International Tables Vol C Tables 4.2.6.8 and 6.1.1.4'
O O 0.0106 0.0060 'International Tables Vol C Tables 4.2.6.8 and 6.1.1.4'
F F 0.0171 0.0103 'International Tables Vol C Tables 4.2.6.8 and 6.1.1.4'
Co Co 0.3494 0.9721 'International Tables Vol C Tables 4.2.6.8 and 6.1.1.4'
Ag Ag -0.8971 1.1015 'International Tables Vol C Tables 4.2.6.8 and 6.1.1.4'

loop_
_geom_angle_atom_site_label_1
_geom_angle_atom_site_label_2
_geom_angle_atom_site_label_3
_geom_angle
_geom_angle_site_symmetry_1
_geom_angle_site_symmetry_3
N13 Co1 N3 180.000(1) . .
N13 Co1 N1 96.40(8) . .
N3 Co1 N1 83.60(8) . .
N13 Co1 N1 96.40(8) . 3_656
N3 Co1 N1 83.60(8) . 3_656
N1 Co1 N1 167.21(16) . 3_656
N13 Co1 N10 83.19(8) . 10_557
N3 Co1 N10 96.81(8) . 10_557
N1 Co1 N10 90.758(13) . 10_557
N1 Co1 N10 90.755(13) 3_656 10_557
N13 Co1 N10 83.18(8) . .
N3 Co1 N10 96.82(8) . .
N1 Co1 N10 90.758(13) . .
N1 Co1 N10 90.759(13) 3_656 .
N10 Co1 N10 166.37(16) 10_557 .
N2 Ag1 N2 163.99(16) 7_546 5_545
N2 Ag1 O11 96.62(7) 7_546 .
N2 Ag1 O11 96.62(7) 5_545 .
N2 Ag1 O11 96.62(7) 7_546 10_557
N2 Ag1 O11 96.62(7) 5_545 10_557
O11 Ag1 O11 68.13(14) . 10_557
C1 N1 C4 118.4(4) . .
C1 N1 Co1 128.0(3) . .
C4 N1 Co1 113.6(3) . .
N1 C1 C2 120.1(3) . .
N1 C1 H1 119.9 . .
C2 C1 H1 119.9 . .
N2 C2 C1 122.3(4) . .
N2 C2 H2 118.9 . .
C1 C2 H2 118.9 . .
C2 N2 C3 117.5(4) . .
C2 N2 Ag1 116.0(3) . 5_455
C3 N2 Ag1 126.4(3) . 5_455
N2 C3 C4 121.1(3) . .
N2 C3 H3 119.4 . .
C4 C3 H3 119.4 . .
N1 C4 C3 120.5(3) . .
N1 C4 C5 116.1(3) . .
C3 C4 C5 123.4(3) . .
O1 C5 N3 127.8(4) . .
O1 C5 C4 122.9(4) . .
N3 C5 C4 109.3(3) . .
C5 N3 C5 125.2(4) . 3_656
C5 N3 Co1 117.4(2) . .
C5 N3 Co1 117.39(19) 3_656 .
C11 N10 C14 117.6(3) . .
C11 N10 Co1 129.0(2) . .
C14 N10 Co1 113.4(2) . .
N10 C11 C12 120.3(3) . .
N10 C11 H10 119.8 . .
C12 C11 H10 119.8 . .
N11 C12 C11 122.5(3) . .
N11 C12 H11 118.8 . .
C11 C12 H11 118.8 . .
C12 N11 C13 116.7(3) . .
N11 C13 C14 121.8(3) . .
N11 C13 H12 119.1 . .
C14 C13 H12 119.1 . .
N10 C14 C13 121.1(3) . .
N10 C14 C15 116.1(3) . .
C13 C14 C15 122.9(3) . .
O11 C15 N13 127.7(3) . .
O11 C15 C14 122.8(3) . .
N13 C15 C14 109.6(3) . .
C15 O11 Ag1 136.1(3) . .
C15 N13 C15 124.4(4) . 10_557
C15 N13 Co1 117.82(19) . .
C15 N13 Co1 117.82(19) 10_557 .
F11 B1 F14 109.1(8) . .
F11 B1 F13 107.5(6) . .
F14 B1 F13 108.1(8) . .
F11 B1 F12 108.2(7) . .
F14 B1 F12 111.9(7) . .
F13 B1 F12 112.0(7) . .

loop_
_geom_bond_atom_site_label_1
_geom_bond_atom_site_label_2
_geom_bond_distance
_geom_bond_site_symmetry_2
Co1 N13 1.888(3) .
Co1 N3 1.898(4) .
Co1 N1 1.922(4) .
Co1 N1 1.922(4) 3_656
Co1 N10 1.937(3) 10_557
Co1 N10 1.937(3) .
Ag1 N2 2.257(4) 7_546
Ag1 N2 2.257(4) 5_545
Ag1 O11 2.533(3) .
Ag1 O11 2.533(3) 10_557
N1 C1 1.334(5) .
N1 C4 1.342(4) .
C1 C2 1.379(6) .
C1 H1 0.9500 .
C2 N2 1.329(5) .
C2 H2 0.9500 .
N2 C3 1.333(5) .
N2 Ag1 2.257(4) 5_455
C3 C4 1.388(6) .
C3 H3 0.9500 .
C4 C5 1.502(5) .
C5 O1 1.207(4) .
C5 N3 1.366(4) .
N3 C5 1.366(4) 3_656
N10 C11 1.328(4) .
N10 C14 1.346(4) .
C11 C12 1.394(5) .
C11 H10 0.9500 .
C12 N11 1.325(5) .
C12 H11 0.9500 .
N11 C13 1.336(5) .
C13 C14 1.378(5) .
C13 H12 0.9500 .
C14 C15 1.488(5) .
C15 O11 1.206(4) .
C15 N13 1.371(4) .
N13 C15 1.371(4) 10_557
B1 F11 1.388(9) .
B1 F14 1.403(10) .
B1 F13 1.407(10) .
B1 F12 1.410(10) .

loop_
_geom_torsion_atom_site_label_1
_geom_torsion_atom_site_label_2
_geom_torsion_atom_site_label_3
_geom_torsion_atom_site_label_4
_geom_torsion
_geom_torsion_site_symmetry_1
_geom_torsion_site_symmetry_4
N13 Co1 N1 C1 0.0 . .
N3 Co1 N1 C1 180.0 . .
N1 Co1 N1 C1 -179.994(2) 3_656 .
N10 Co1 N1 C1 -83.23(8) 10_557 .
N10 Co1 N1 C1 83.23(8) . .
N13 Co1 N1 C4 180.0 . .
N3 Co1 N1 C4 0.0 . .
N1 Co1 N1 C4 0.006(2) 3_656 .
N10 Co1 N1 C4 96.77(8) 10_557 .
N10 Co1 N1 C4 -96.77(8) . .
C4 N1 C1 C2 0.0 . .
Co1 N1 C1 C2 180.0 . .
N1 C1 C2 N2 0.0 . .
C1 C2 N2 C3 0.0 . .
C1 C2 N2 Ag1 180.0 . 5_455
C2 N2 C3 C4 0.0 . .
Ag1 N2 C3 C4 180.0 5_455 .
C1 N1 C4 C3 0.0 . .
Co1 N1 C4 C3 180.0 . .
C1 N1 C4 C5 180.0 . .
Co1 N1 C4 C5 0.0 . .
N2 C3 C4 N1 0.0 . .
N2 C3 C4 C5 180.0 . .
N1 C4 C5 O1 180.0 . .
C3 C4 C5 O1 0.0 . .
N1 C4 C5 N3 0.0 . .
C3 C4 C5 N3 180.0 . .
O1 C5 N3 C5 0.0 . 3_656
C4 C5 N3 C5 180.0 . 3_656
O1 C5 N3 Co1 180.0 . .
C4 C5 N3 Co1 0.0 . .
N13 Co1 N3 C5 180(29) . .
N1 Co1 N3 C5 0.0 . .
N1 Co1 N3 C5 180.0 3_656 .
N10 Co1 N3 C5 -90.0 10_557 .
N10 Co1 N3 C5 90.0 . .
N13 Co1 N3 C5 0(29) . 3_656
N1 Co1 N3 C5 180.0 . 3_656
N1 Co1 N3 C5 0.0 3_656 3_656
N10 Co1 N3 C5 90.0 10_557 3_656
N10 Co1 N3 C5 -90.0 . 3_656
N13 Co1 N10 C11 180.0 . .
N3 Co1 N10 C11 0.0 . .
N1 Co1 N10 C11 83.65(8) . .
N1 Co1 N10 C11 -83.65(8) 3_656 .
N10 Co1 N10 C11 180.003(1) 10_557 .
N13 Co1 N10 C14 0.0 . .
N3 Co1 N10 C14 180.0 . .
N1 Co1 N10 C14 -96.35(8) . .
N1 Co1 N10 C14 96.35(8) 3_656 .
N10 Co1 N10 C14 0.003(2) 10_557 .
C14 N10 C11 C12 0.000(1) . .
Co1 N10 C11 C12 180.0 . .
N10 C11 C12 N11 0.000(1) . .
C11 C12 N11 C13 0.000(1) . .
C12 N11 C13 C14 0.0 . .
C11 N10 C14 C13 0.0 . .
Co1 N10 C14 C13 180.0 . .
C11 N10 C14 C15 180.0 . .
Co1 N10 C14 C15 0.0 . .
N11 C13 C14 N10 0.0 . .
N11 C13 C14 C15 180.0 . .
N10 C14 C15 O11 180.0 . .
C13 C14 C15 O11 0.000(1) . .
N10 C14 C15 N13 0.0 . .
C13 C14 C15 N13 180.0 . .
N13 C15 O11 Ag1 0.000(1) . .
C14 C15 O11 Ag1 180.0 . .
N2 Ag1 O11 C15 94.50(5) 7_546 .
N2 Ag1 O11 C15 -94.50(5) 5_545 .
O11 Ag1 O11 C15 0.0 10_557 .
O11 C15 N13 C15 0.001(2) . 10_557
C14 C15 N13 C15 180.0 . 10_557
O11 C15 N13 Co1 180.0 . .
C14 C15 N13 Co1 0.0 . .
N3 Co1 N13 C15 -90(29) . .
N1 Co1 N13 C15 90.0 . .
N1 Co1 N13 C15 -90.0 3_656 .
N10 Co1 N13 C15 180.0 10_557 .
N10 Co1 N13 C15 0.0 . .
N3 Co1 N13 C15 90(29) . 10_557
N1 Co1 N13 C15 -90.0 . 10_557
N1 Co1 N13 C15 90.0 3_656 10_557
N10 Co1 N13 C15 0.0 10_557 10_557
N10 Co1 N13 C15 180.0 . 10_557
